data_1505397
loop_
_publ_author_name
'Ie, Yutaka'
'Nitani, Masashi'
'Ishikawa, Motomi'
'Nakayama, Ken-ichi'
'Tada, Hirokazu'
'Kaneda, Takahiro'
'Aso, Yoshio'

_publ_section_title
;
 Electronegative oligothiophenes for n-type semiconductors:
 difluoromethylene-bridged bithiophene and its oligomers.
;
_journal_issue 11
_journal_name_full 'Organic letters'
_journal_page_first 2115
_journal_page_last 2118
_journal_paper_doi 10.1021/ol070584a
_journal_volume 9
_journal_year 2007
_chemical_formula_sum 'C29 H6 F28 S4'
_chemical_formula_weight 1014.58
_chemical_name_systematic
; 
 ? 
;
_space_group_IT_number 15
_symmetry_space_group_name_Hall '-C 2yc'
_symmetry_space_group_name_H-M 'C 1 2/c 1'
_atom_sites_solution_hydrogens geom
_atom_sites_solution_primary direct
_atom_sites_solution_secondary difmap
_audit_creation_method SHELXL-97
_cell_angle_alpha 90.00
_cell_angle_beta 95.9290(14)
_cell_angle_gamma 90.00
_cell_formula_units_Z 4
_cell_length_a 53.0849(14)
_cell_length_b 6.5227(2)
_cell_length_c 9.6315(5)
_cell_measurement_temperature 93(2)
_cell_volume 3317.1(2)
_computing_structure_refinement 'SHELXL-97 (Sheldrick, 1997)'
_computing_structure_solution 'SHELXS-97 (Sheldrick, 1990)'
_diffrn_ambient_temperature 93(2)
_diffrn_measured_fraction_theta_full 0.999
_diffrn_measured_fraction_theta_max 0.999
_diffrn_radiation_monochromator graphite
_diffrn_radiation_source 'fine-focus sealed tube'
_diffrn_radiation_type CuK\a
_diffrn_radiation_wavelength 1.54187
_diffrn_reflns_av_R_equivalents 0.0809
_diffrn_reflns_av_sigmaI/netI 0.0649
_diffrn_reflns_limit_h_max 63
_diffrn_reflns_limit_h_min -63
_diffrn_reflns_limit_k_max 7
_diffrn_reflns_limit_k_min -7
_diffrn_reflns_limit_l_max 11
_diffrn_reflns_limit_l_min -11
_diffrn_reflns_number 18235
_diffrn_reflns_theta_full 68.24
_diffrn_reflns_theta_max 68.24
_diffrn_reflns_theta_min 3.35
_exptl_absorpt_coefficient_mu 4.394
_exptl_absorpt_correction_T_max 0.9574
_exptl_absorpt_correction_T_min 0.4314
_exptl_crystal_density_diffrn 2.032
_exptl_crystal_density_method 'not measured'
_exptl_crystal_F_000 1984
_exptl_crystal_size_max 0.23
_exptl_crystal_size_mid 0.05
_exptl_crystal_size_min 0.01
_refine_diff_density_max 0.507
_refine_diff_density_min -0.487
_refine_diff_density_rms 0.092
_refine_ls_extinction_method none
_refine_ls_goodness_of_fit_ref 1.218
_refine_ls_hydrogen_treatment mixed
_refine_ls_matrix_type full
_refine_ls_number_parameters 322
_refine_ls_number_reflns 3018
_refine_ls_number_restraints 0
_refine_ls_restrained_S_all 1.218
_refine_ls_R_factor_all 0.1090
_refine_ls_R_factor_gt 0.0767
_refine_ls_shift/su_max 0.002
_refine_ls_shift/su_mean 0.000
_refine_ls_structure_factor_coef Fsqd
_refine_ls_weighting_details 'calc w=1/[\s^2^(Fo^2^)+(0.1000P)^2^+0.0000P] where P=(Fo^2^+2Fc^2^)/3'
_refine_ls_weighting_scheme calc
_refine_ls_wR_factor_gt 0.1931
_refine_ls_wR_factor_ref 0.2252
_reflns_number_gt 1782
_reflns_number_total 3018
_reflns_threshold_expression >2sigma(I)
_cod_data_source_file ol070584asi20070309_032535.cif
_cod_data_source_block DFH-4T
_cod_database_code 1505397

loop_
_symmetry_equiv_pos_as_xyz
'x, y, z'
'-x, y, -z+1/2'
'x+1/2, y+1/2, z'
'-x+1/2, y+1/2, -z+1/2'
'-x, -y, -z'
'x, -y, z-1/2'
'-x+1/2, -y+1/2, -z'
'x+1/2, -y+1/2, z-1/2'

loop_
_atom_site_label
_atom_site_type_symbol
_atom_site_fract_x
_atom_site_fract_y
_atom_site_fract_z
_atom_site_U_iso_or_equiv
_atom_site_adp_type
_atom_site_occupancy
_atom_site_symmetry_multiplicity
_atom_site_calc_flag
_atom_site_refinement_flags
_atom_site_disorder_assembly
_atom_site_disorder_group
S1 S 0.92362(3) -0.2235(2) -0.14080(14) 0.0634(5) Uani 1 1 d . . .
S2 S 0.97163(3) -0.1348(2) 0.09271(14) 0.0613(5) Uani 1 1 d . . .
F3 F 0.90016(6) -0.4455(5) -0.4001(3) 0.0664(9) Uani 1 1 d . . .
F4 F 0.87270(6) -0.5017(5) -0.1941(3) 0.0714(9) Uani 1 1 d . . .
F5 F 0.85482(6) -0.1653(5) -0.1134(3) 0.0735(10) Uani 1 1 d . . .
F6 F 0.85050(6) -0.4982(5) -0.3973(3) 0.0723(10) Uani 1 1 d . . .
F7 F 1.01327(6) 0.5053(4) 0.1721(3) 0.0728(9) Uani 1 1 d . . .
F8 F 0.87685(6) -0.1873(5) -0.4834(3) 0.0669(9) Uani 1 1 d . . .
F9 F 0.84256(7) -0.0585(6) -0.3233(4) 0.0835(11) Uani 1 1 d . . .
C10 C 0.98283(10) 0.2332(8) 0.1605(5) 0.0566(14) Uani 1 1 d . . .
C11 C 0.88587(11) -0.2811(8) -0.3622(5) 0.0602(14) Uani 1 1 d . . .
C12 C 0.98945(9) 0.0334(8) 0.1944(5) 0.0528(13) Uani 1 1 d . . .
F10 F 0.82046(7) -0.5063(7) -0.1777(4) 0.0915(12) Uani 1 1 d . . .
C14 C 0.84463(11) -0.2256(10) -0.2412(6) 0.0681(16) Uani 1 1 d . . .
C15 C 0.93427(10) 0.0215(8) -0.1044(5) 0.0550(13) Uani 1 1 d . . .
C16 C 0.86324(11) -0.3763(9) -0.2993(6) 0.0647(15) Uani 1 1 d . . .
F11 F 0.80568(7) -0.3248(7) -0.3586(4) 0.1037(14) Uani 1 1 d . . .
C18 C 0.95469(10) 0.0618(8) 0.0066(5) 0.0542(13) Uani 1 1 d . . .
C19 C 0.90203(10) -0.1376(8) -0.2742(5) 0.0548(13) Uani 1 1 d . . .
C20 C 1.0000 0.3735(13) 0.2500 0.064(2) Uani 1 2 d S . .
C21 C 0.92122(11) 0.1626(9) -0.1892(6) 0.0679(16) Uani 1 1 d . . .
H1 H 0.9241 0.3061 -0.1830 0.081 Uiso 1 1 calc R . .
C22 C 0.96297(11) 0.2523(9) 0.0547(6) 0.0609(14) Uani 1 1 d . . .
H2 H 0.9561 0.3791 0.0204 0.073 Uiso 1 1 calc R . .
C23 C 0.90289(11) 0.0706(9) -0.2871(5) 0.0625(15) Uani 1 1 d . . .
H3 H 0.8923 0.1458 -0.3545 0.075 Uiso 1 1 calc R . .
C24 C 0.81813(12) -0.3144(13) -0.2277(7) 0.082(2) Uani 1 1 d . A .
F12 F 0.81042(7) -0.2230(7) -0.0011(4) 0.1067(14) Uani 1 1 d . A .
C28 C 0.80169(16) -0.1931(19) -0.1362(10) 0.113(3) Uani 1 1 d . . .
C30 C 0.7725(7) -0.208(5) -0.176(4) 0.160(15) Uani 0.630(8) 1 d P A 1
F21 F 0.7846(2) 0.0327(17) -0.2726(10) 0.087(4) Uani 0.370(8) 1 d P A 2
F22 F 0.8140(2) 0.1053(19) -0.1078(13) 0.072(3) Uani 0.370(8) 1 d P A 2
F23 F 0.7758(2) 0.046(2) -0.0553(9) 0.084(4) Uani 0.370(8) 1 d P A 2
F24 F 0.76438(15) -0.167(2) -0.2940(10) 0.190(6) Uani 0.630(8) 1 d P A 1
F25 F 0.76200(16) -0.119(2) -0.0763(10) 0.170(5) Uani 0.630(8) 1 d P A 1
F26 F 0.7705(3) -0.414(3) -0.1541(18) 0.165(7) Uani 0.630(8) 1 d P A 1
F28 F 0.8053(2) 0.026(2) -0.1764(16) 0.111(4) Uani 0.630(8) 1 d P A 1
F27 F 0.7773(3) -0.323(5) -0.126(2) 0.092(6) Uani 0.370(8) 1 d P A 2
C31 C 0.7939(5) -0.005(5) -0.136(3) 0.084(8) Uani 0.370(8) 1 d P A 2

loop_
_atom_site_aniso_label
_atom_site_aniso_U_11
_atom_site_aniso_U_22
_atom_site_aniso_U_33
_atom_site_aniso_U_23
_atom_site_aniso_U_13
_atom_site_aniso_U_12
S1 0.0861(10) 0.0497(9) 0.0505(9) 0.0019(6) -0.0118(7) 0.0013(7)
S2 0.0814(10) 0.0488(9) 0.0500(9) -0.0008(6) -0.0109(7) 0.0026(6)
F3 0.092(2) 0.053(2) 0.0530(18) -0.0059(14) 0.0007(15) 0.0029(16)
F4 0.088(2) 0.069(2) 0.0543(18) 0.0152(15) -0.0051(16) -0.0005(16)
F5 0.076(2) 0.084(2) 0.057(2) -0.0127(17) -0.0091(16) 0.0014(17)
F6 0.092(2) 0.062(2) 0.060(2) -0.0089(15) -0.0080(17) -0.0090(16)
F7 0.093(2) 0.054(2) 0.067(2) 0.0096(15) -0.0153(17) -0.0098(16)
F8 0.097(2) 0.059(2) 0.0418(17) 0.0014(14) -0.0075(15) -0.0019(16)
F9 0.090(2) 0.082(3) 0.076(2) 0.009(2) -0.0045(19) 0.0207(19)
C10 0.068(3) 0.049(3) 0.050(3) -0.004(2) -0.002(2) -0.005(3)
C11 0.086(4) 0.053(3) 0.039(3) 0.002(2) -0.006(3) 0.006(3)
C12 0.068(3) 0.049(3) 0.040(3) -0.001(2) 0.000(2) 0.002(2)
F10 0.098(3) 0.104(3) 0.072(3) -0.006(2) 0.002(2) -0.028(2)
C14 0.072(4) 0.070(4) 0.059(4) -0.002(3) -0.005(3) -0.001(3)
C15 0.069(3) 0.051(3) 0.045(3) 0.001(2) 0.004(2) 0.002(2)
C16 0.080(4) 0.068(4) 0.043(3) -0.001(3) -0.007(3) -0.003(3)
F11 0.084(3) 0.150(4) 0.071(3) -0.027(2) -0.0205(19) 0.007(2)
C18 0.073(3) 0.048(3) 0.041(3) 0.004(2) 0.002(2) 0.010(3)
C19 0.066(3) 0.057(4) 0.040(3) 0.002(2) -0.001(2) 0.005(2)
C20 0.081(5) 0.056(5) 0.052(5) 0.000 -0.011(4) 0.000
C21 0.085(4) 0.053(4) 0.061(4) -0.002(3) -0.015(3) 0.002(3)
C22 0.076(4) 0.049(3) 0.056(3) -0.004(3) -0.001(3) 0.002(3)
C23 0.082(4) 0.054(4) 0.049(3) 0.008(3) -0.008(3) 0.007(3)
C24 0.069(4) 0.112(6) 0.061(4) -0.014(4) -0.009(3) -0.009(4)
F12 0.095(3) 0.149(4) 0.076(3) -0.031(3) 0.007(2) -0.013(3)
C28 0.083(5) 0.164(10) 0.086(6) -0.038(7) -0.014(4) 0.016(6)
C30 0.101(17) 0.27(4) 0.112(19) 0.03(2) 0.024(14) 0.00(2)
F21 0.103(9) 0.107(9) 0.052(6) 0.006(5) 0.003(6) 0.027(6)
F22 0.075(7) 0.071(8) 0.068(8) 0.005(6) 0.002(5) 0.003(5)
F23 0.074(7) 0.132(10) 0.049(6) 0.000(6) 0.021(5) 0.030(7)
F24 0.073(5) 0.399(19) 0.094(7) -0.048(9) -0.005(5) 0.015(8)
F25 0.083(5) 0.309(15) 0.127(7) -0.059(8) 0.051(5) -0.049(8)
F26 0.111(8) 0.28(2) 0.104(9) -0.035(12) 0.022(6) -0.096(11)
F28 0.090(9) 0.137(11) 0.111(10) -0.001(7) 0.025(7) 0.028(7)
F27 0.050(7) 0.147(18) 0.078(10) -0.047(11) -0.001(6) -0.024(9)
C31 0.085(19) 0.11(2) 0.050(14) -0.004(13) -0.023(13) 0.011(17)

loop_
_atom_type_symbol
_atom_type_description
_atom_type_scat_dispersion_real
_atom_type_scat_dispersion_imag
_atom_type_scat_source
C C 0.0181 0.0091 'International Tables Vol C Tables 4.2.6.8 and 6.1.1.4'
H H 0.0000 0.0000 'International Tables Vol C Tables 4.2.6.8 and 6.1.1.4'
F F 0.0727 0.0534 'International Tables Vol C Tables 4.2.6.8 and 6.1.1.4'
S S 0.3331 0.5567 'International Tables Vol C Tables 4.2.6.8 and 6.1.1.4'

loop_
_geom_angle_atom_site_label_1
_geom_angle_atom_site_label_2
_geom_angle_atom_site_label_3
_geom_angle
_geom_angle_site_symmetry_1
_geom_angle_site_symmetry_3
C15 S1 C19 91.7(3) . .
C12 S2 C18 91.7(3) . .
C12 C10 C22 114.3(5) . .
C12 C10 C20 108.4(5) . .
C22 C10 C20 137.3(5) . .
F8 C11 F3 106.0(4) . .
F8 C11 C19 109.8(4) . .
F3 C11 C19 109.9(4) . .
F8 C11 C16 107.5(4) . .
F3 C11 C16 105.3(5) . .
C19 C11 C16 117.6(5) . .
C10 C12 C12 109.2(3) . 2_755
C10 C12 S2 111.2(4) . .
C12 C12 S2 139.55(18) 2_755 .
F9 C14 F5 107.5(5) . .
F9 C14 C24 109.6(5) . .
F5 C14 C24 108.4(5) . .
F9 C14 C16 108.7(5) . .
F5 C14 C16 107.8(5) . .
C24 C14 C16 114.6(6) . .
C21 C15 C18 127.2(5) . .
C21 C15 S1 111.6(4) . .
C18 C15 S1 121.2(4) . .
F4 C16 F6 106.6(5) . .
F4 C16 C11 107.1(4) . .
F6 C16 C11 108.4(4) . .
F4 C16 C14 108.4(5) . .
F6 C16 C14 109.5(5) . .
C11 C16 C14 116.3(5) . .
C22 C18 C15 126.3(5) . .
C22 C18 S2 112.0(4) . .
C15 C18 S2 121.7(4) . .
C23 C19 C11 127.0(5) . .
C23 C19 S1 111.4(4) . .
C11 C19 S1 121.6(4) . .
F7 C20 F7 103.0(6) . 2_755
F7 C20 C10 112.4(2) . .
F7 C20 C10 112.2(2) 2_755 .
F7 C20 C10 112.2(2) . 2_755
F7 C20 C10 112.4(2) 2_755 2_755
C10 C20 C10 104.8(6) . 2_755
C15 C21 C23 112.5(5) . .
C15 C21 H1 123.8 . .
C23 C21 H1 123.8 . .
C18 C22 C10 110.8(5) . .
C18 C22 H2 124.6 . .
C10 C22 H2 124.6 . .
C19 C23 C21 112.9(5) . .
C19 C23 H3 123.6 . .
C21 C23 H3 123.6 . .
F10 C24 F11 107.7(6) . .
F10 C24 C28 108.2(8) . .
F11 C24 C28 108.0(6) . .
F10 C24 C14 109.3(5) . .
F11 C24 C14 107.5(6) . .
C28 C24 C14 115.9(7) . .
C31 C28 F12 102.3(13) . .
C31 C28 F28 31.2(13) . .
F12 C28 F28 110.3(9) . .
C31 C28 C24 134.0(18) . .
F12 C28 C24 108.8(7) . .
F28 C28 C24 104.5(10) . .
C31 C28 F27 104.4(18) . .
F12 C28 F27 93.6(11) . .
F28 C28 F27 131.6(13) . .
C24 C28 F27 106.5(10) . .
C31 C28 C30 75.7(19) . .
F12 C28 C30 117.5(14) . .
F28 C28 C30 98.4(15) . .
C24 C28 C30 116.0(14) . .
F27 C28 C30 34.1(13) . .
F24 C30 F25 117(3) . .
F24 C30 F26 110(4) . .
F25 C30 F26 106(2) . .
F24 C30 C28 118(2) . .
F25 C30 C28 106(3) . .
F26 C30 C28 97(2) . .
F22 C31 C28 106(2) . .
F22 C31 F23 112(2) . .
C28 C31 F23 119(3) . .
F22 C31 F21 108(2) . .
C28 C31 F21 104(2) . .
F23 C31 F21 107.5(19) . .

loop_
_geom_bond_atom_site_label_1
_geom_bond_atom_site_label_2
_geom_bond_distance
_geom_bond_site_symmetry_2
S1 C15 1.719(5) .
S1 C19 1.725(5) .
S2 C12 1.693(5) .
S2 C18 1.728(5) .
F3 C11 1.384(6) .
F4 C16 1.357(6) .
F5 C14 1.351(6) .
F6 C16 1.360(6) .
F7 C20 1.381(5) .
F8 C11 1.360(5) .
F9 C14 1.344(7) .
C10 C12 1.381(7) .
C10 C22 1.394(7) .
C10 C20 1.500(7) .
C11 C19 1.476(7) .
C11 C16 1.532(8) .
C12 C12 1.468(9) 2_755
F10 C24 1.343(8) .
C14 C24 1.539(9) .
C14 C16 1.539(8) .
C15 C21 1.370(7) .
C15 C18 1.466(7) .
F11 C24 1.363(7) .
C18 C22 1.382(7) .
C19 C23 1.364(7) .
C20 F7 1.381(5) 2_755
C20 C10 1.500(7) 2_755
C21 C23 1.417(7) .
C21 H1 0.9500 .
C22 H2 0.9500 .
C23 H3 0.9500 .
C24 C28 1.524(11) .
F12 C28 1.350(9) .
C28 C31 1.30(3) .
C28 F28 1.499(17) .
C28 F27 1.56(3) .
C28 C30 1.56(4) .
C30 F24 1.20(3) .
C30 F25 1.30(3) .
C30 F26 1.36(4) .
F21 C31 1.38(3) .
F22 C31 1.29(4) .
F23 C31 1.34(3) .

loop_
_geom_torsion_atom_site_label_1
_geom_torsion_atom_site_label_2
_geom_torsion_atom_site_label_3
_geom_torsion_atom_site_label_4
_geom_torsion
_geom_torsion_site_symmetry_4
C22 C10 C12 C12 179.6(6) 2_755
C20 C10 C12 C12 0.5(7) 2_755
C22 C10 C12 S2 1.4(6) .
C20 C10 C12 S2 -177.6(3) .
C18 S2 C12 C10 -1.2(4) .
C18 S2 C12 C12 -178.5(8) 2_755
C19 S1 C15 C21 1.6(5) .
C19 S1 C15 C18 -179.1(5) .
F8 C11 C16 F4 168.5(4) .
F3 C11 C16 F4 55.8(5) .
C19 C11 C16 F4 -67.0(6) .
F8 C11 C16 F6 53.8(6) .
F3 C11 C16 F6 -58.9(5) .
C19 C11 C16 F6 178.3(4) .
F8 C11 C16 C14 -70.1(6) .
F3 C11 C16 C14 177.2(4) .
C19 C11 C16 C14 54.4(6) .
F9 C14 C16 F4 157.1(4) .
F5 C14 C16 F4 40.8(6) .
C24 C14 C16 F4 -80.0(6) .
F9 C14 C16 F6 -87.0(6) .
F5 C14 C16 F6 156.7(4) .
C24 C14 C16 F6 36.0(7) .
F9 C14 C16 C11 36.3(6) .
F5 C14 C16 C11 -80.0(6) .
C24 C14 C16 C11 159.3(5) .
C21 C15 C18 C22 6.4(9) .
S1 C15 C18 C22 -172.8(5) .
C21 C15 C18 S2 -173.1(5) .
S1 C15 C18 S2 7.7(7) .
C12 S2 C18 C22 0.8(4) .
C12 S2 C18 C15 -179.7(5) .
F8 C11 C19 C23 17.3(8) .
F3 C11 C19 C23 133.6(6) .
C16 C11 C19 C23 -106.0(7) .
F8 C11 C19 S1 -160.5(4) .
F3 C11 C19 S1 -44.2(6) .
C16 C11 C19 S1 76.1(6) .
C15 S1 C19 C23 -1.1(4) .
C15 S1 C19 C11 177.0(5) .
C12 C10 C20 F7 121.9(5) .
C22 C10 C20 F7 -56.8(8) .
C12 C10 C20 F7 -122.5(5) 2_755
C22 C10 C20 F7 58.8(8) 2_755
C12 C10 C20 C10 -0.2(3) 2_755
C22 C10 C20 C10 -179.0(8) 2_755
C18 C15 C21 C23 179.1(5) .
S1 C15 C21 C23 -1.6(7) .
C15 C18 C22 C10 -179.6(5) .
S2 C18 C22 C10 -0.1(6) .
C12 C10 C22 C18 -0.8(7) .
C20 C10 C22 C18 177.9(5) .
C11 C19 C23 C21 -177.6(6) .
S1 C19 C23 C21 0.4(7) .
C15 C21 C23 C19 0.8(8) .
F9 C14 C24 F10 164.1(5) .
F5 C14 C24 F10 -78.8(6) .
C16 C14 C24 F10 41.6(7) .
F9 C14 C24 F11 47.6(7) .
F5 C14 C24 F11 164.6(5) .
C16 C14 C24 F11 -75.0(7) .
F9 C14 C24 C28 -73.3(8) .
F5 C14 C24 C28 43.7(9) .
C16 C14 C24 C28 164.2(7) .
F10 C24 C28 C31 178.7(18) .
F11 C24 C28 C31 -65(2) .
C14 C24 C28 C31 56(2) .
F10 C24 C28 F12 48.8(9) .
F11 C24 C28 F12 165.1(7) .
C14 C24 C28 F12 -74.3(11) .
F10 C24 C28 F28 166.7(8) .
F11 C24 C28 F28 -77.0(9) .
C14 C24 C28 F28 43.6(10) .
F10 C24 C28 F27 -51.0(12) .
F11 C24 C28 F27 65.3(14) .
C14 C24 C28 F27 -174.1(11) .
F10 C24 C28 C30 -86.3(15) .
F11 C24 C28 C30 30.0(17) .
C14 C24 C28 C30 150.6(14) .
C31 C28 C30 F24 78(3) .
F12 C28 C30 F24 175(2) .
F28 C28 C30 F24 56(3) .
C24 C28 C30 F24 -54(3) .
F27 C28 C30 F24 -135(5) .
C31 C28 C30 F25 -56(2) .
F12 C28 C30 F25 40(3) .
F28 C28 C30 F25 -78(2) .
C24 C28 C30 F25 171.6(17) .
F27 C28 C30 F25 91(3) .
C31 C28 C30 F26 -165(2) .
F12 C28 C30 F26 -69(2) .
F28 C28 C30 F26 173.2(18) .
C24 C28 C30 F26 62(2) .
F27 C28 C30 F26 -18.6(15) .
F12 C28 C31 F22 67(2) .
F28 C28 C31 F22 -42(2) .
C24 C28 C31 F22 -65(2) .
F27 C28 C31 F22 163.6(15) .
C30 C28 C31 F22 -178(2) .
F12 C28 C31 F23 -60(2) .
F28 C28 C31 F23 -169(4) .
C24 C28 C31 F23 168.3(11) .
F27 C28 C31 F23 37(2) .
C30 C28 C31 F23 56(2) .
F12 C28 C31 F21 -179.5(15) .
F28 C28 C31 F21 71(3) .
C24 C28 C31 F21 49(3) .
F27 C28 C31 F21 -82(2) .
C30 C28 C31 F21 -64(2) .
